data_4133056
loop_
_publ_author_name
'Hua, Xiu-Ni'
'Liao, Wei-Qiang'
'Tang, Yuan-Yuan'
'Li, Peng-Fei'
'Shi, Ping-Ping'
'Zhao, Dewei'
'Xiong, Ren-Gen'

_publ_section_title
;
 A Room-Temperature Hybrid Lead Iodide Perovskite Ferroelectric.
;
_journal_issue 38
_journal_name_full 'Journal of the American Chemical Society'
_journal_page_first 12296
_journal_page_last 12302
_journal_paper_doi 10.1021/jacs.8b08286
_journal_volume 140
_journal_year 2018
_chemical_formula_moiety '[(FCH2)(CH3)3N)], PbI3'
_chemical_formula_sum 'C4 H11 F I3 N Pb'
_chemical_formula_weight 680.03
_space_group_crystal_system hexagonal
_space_group_IT_number 176
_space_group_name_Hall '-P 6c'
_space_group_name_H-M_alt 'P 63/m'
_atom_sites_solution_hydrogens difmap
_audit_creation_method SHELXL-2014/7
_cell_angle_alpha 90
_cell_angle_beta 90
_cell_angle_gamma 120
_cell_formula_units_Z 2
_cell_length_a 9.8401(3)
_cell_length_b 9.8401(3)
_cell_length_c 7.9506(3)
_cell_measurement_reflns_used 5449
_cell_measurement_temperature 298(2)
_cell_measurement_theta_max 30.3140
_cell_measurement_theta_min 3.4820
_cell_volume 666.70(4)
_computing_structure_refinement 'SHELXL-2014/7 (Sheldrick, 2014)'
_diffrn_ambient_temperature 298(2)
_diffrn_measured_fraction_theta_full 1.000
_diffrn_measured_fraction_theta_max 1.000
_diffrn_measurement_device_type 'XtaLAB Synergy R, DW system, HyPix'
_diffrn_radiation_type MoK\a
_diffrn_radiation_wavelength 0.71073
_diffrn_reflns_av_R_equivalents 0.0288
_diffrn_reflns_av_unetI/netI 0.0105
_diffrn_reflns_Laue_measured_fraction_full 1.000
_diffrn_reflns_Laue_measured_fraction_max 1.000
_diffrn_reflns_limit_h_max 11
_diffrn_reflns_limit_h_min -11
_diffrn_reflns_limit_k_max 10
_diffrn_reflns_limit_k_min -11
_diffrn_reflns_limit_l_max 9
_diffrn_reflns_limit_l_min -9
_diffrn_reflns_number 7477
_diffrn_reflns_point_group_measured_fraction_full 1.000
_diffrn_reflns_point_group_measured_fraction_max 1.000
_diffrn_reflns_theta_full 24.957
_diffrn_reflns_theta_max 24.957
_diffrn_reflns_theta_min 2.390
_exptl_absorpt_coefficient_mu 19.563
_exptl_absorpt_correction_T_max 0.014
_exptl_absorpt_correction_T_min 0.013
_exptl_absorpt_correction_type multi-scan
_exptl_crystal_colour 'light yellow'
_exptl_crystal_density_diffrn 3.387
_exptl_crystal_description block
_exptl_crystal_F_000 584
_exptl_crystal_size_max 0.24
_exptl_crystal_size_mid 0.22
_exptl_crystal_size_min 0.22
_refine_diff_density_max 1.324
_refine_diff_density_min -1.041
_refine_diff_density_rms 0.153
_refine_ls_extinction_coef 0.0039(6)
_refine_ls_extinction_expression Fc^*^=kFc[1+0.001xFc^2^\l^3^/sin(2\q)]^-1/4^
_refine_ls_extinction_method 'SHELXL-2014/7 (Sheldrick 2014'
_refine_ls_goodness_of_fit_ref 1.063
_refine_ls_hydrogen_treatment constr
_refine_ls_matrix_type full
_refine_ls_number_parameters 36
_refine_ls_number_reflns 426
_refine_ls_number_restraints 51
_refine_ls_restrained_S_all 1.067
_refine_ls_R_factor_all 0.0292
_refine_ls_R_factor_gt 0.0276
_refine_ls_shift/su_max 0.000
_refine_ls_shift/su_mean 0.000
_refine_ls_structure_factor_coef Fsqd
_refine_ls_weighting_details 'w=1/[\s^2^(Fo^2^)+(0.0412P)^2^+3.7783P] where P=(Fo^2^+2Fc^2^)/3'
_refine_ls_weighting_scheme calc
_refine_ls_wR_factor_gt 0.0748
_refine_ls_wR_factor_ref 0.0759
_reflns_Friedel_coverage 0.000
_reflns_number_gt 401
_reflns_number_total 426
_reflns_threshold_expression 'I > 2\s(I)'
_cod_data_source_file ja8b08286_si_003.cif
_cod_data_source_block P63M
_cod_depositor_comments
;
The following automatic conversions were performed:

data item '_exptl_absorpt_correction_type' value 'Multi-scan' was
changed to 'multi-scan' in accordance with the
/home/saulius/struct/COD-crude-data/automatic-downloads/DataCite-retrospective/ACS/depositions/lib/dictionaries/cif_core.dic
dictionary named 'cif_core.dic' version 2.4.2 last updated on
2011-04-26.

Automatic conversion script
Id: cif_fix_values 6909 2019-04-08 15:41:33Z antanas 
;
_cod_original_cell_volume 666.70(5)
_cod_database_code 4133056
_shelx_shelxl_version_number 2014/7
_shelx_space_group_comment
;
The symmetry employed for this shelxl refinement is uniquely defined
by the following loop, which should always be used as a source of
symmetry information in preference to the above space-group names.
They are only intended as comments.
;

loop_
_space_group_symop_operation_xyz
'x, y, z'
'-y, x-y, z'
'-x+y, -x, z'
'-x, -y, z+1/2'
'y, -x+y, z+1/2'
'x-y, x, z+1/2'
'-x, -y, -z'
'y, -x+y, -z'
'x-y, x, -z'
'x, y, -z-1/2'
'-y, x-y, -z-1/2'
'-x+y, -x, -z-1/2'

loop_
_atom_site_label
_atom_site_type_symbol
_atom_site_fract_x
_atom_site_fract_y
_atom_site_fract_z
_atom_site_U_iso_or_equiv
_atom_site_adp_type
_atom_site_occupancy
_atom_site_site_symmetry_order
_atom_site_calc_flag
_atom_site_refinement_flags_posn
_atom_site_refinement_flags_adp
_atom_site_refinement_flags_occupancy
F1 F 0.425(5) 0.565(5) 0.096(4) 0.112(8) Uani 0.1667 1 d D U P
C1 C 0.477(2) 0.650(3) 0.2500 0.119(5) Uani 1 2 d DS TU P
H1A H 0.5720 0.7481 0.2353 0.143 Uiso 0.6667 1 d R U P
H1B H 0.4848 0.5939 0.3452 0.143 Uiso 0.6667 1 d R U P
N1 N 0.3333 0.6667 0.2500 0.062(4) Uani 1 6 d DS TU P
Pb1 Pb 1.0000 1.0000 0.0000 0.0499(3) Uani 1 6 d S T P
I1 I 0.87159(11) 0.70238(10) 0.2500 0.0679(4) Uani 1 2 d S T P
C2 C 0.406(7) 0.672(9) 0.081(4) 0.088(7) Uani 0.1667 1 d D U P
H2A H 0.3513 0.6831 -0.0128 0.132 Uiso 0.1667 1 d R U P
H2B H 0.5114 0.7584 0.0843 0.132 Uiso 0.1667 1 d R U P
H2C H 0.4078 0.5754 0.0705 0.132 Uiso 0.1667 1 d R U P

loop_
_atom_site_aniso_label
_atom_site_aniso_U_11
_atom_site_aniso_U_22
_atom_site_aniso_U_33
_atom_site_aniso_U_23
_atom_site_aniso_U_13
_atom_site_aniso_U_12
F1 0.101(12) 0.112(13) 0.116(12) -0.009(10) 0.008(11) 0.048(10)
C1 0.097(8) 0.122(10) 0.128(10) 0.000 0.000 0.048(7)
N1 0.056(5) 0.056(5) 0.074(9) 0.000 0.000 0.028(2)
Pb1 0.0600(4) 0.0600(4) 0.0296(4) 0.000 0.000 0.0300(2)
I1 0.0839(6) 0.0556(5) 0.0577(5) 0.000 0.000 0.0300(4)
C2 0.076(12) 0.095(12) 0.097(12) -0.012(11) 0.016(10) 0.046(11)

loop_
_atom_type_symbol
_atom_type_description
_atom_type_scat_dispersion_real
_atom_type_scat_dispersion_imag
_atom_type_scat_source
C C 0.0033 0.0016 'International Tables Vol C Tables 4.2.6.8 and 6.1.1.4'
H H 0.0000 0.0000 'International Tables Vol C Tables 4.2.6.8 and 6.1.1.4'
N N 0.0061 0.0033 'International Tables Vol C Tables 4.2.6.8 and 6.1.1.4'
F F 0.0171 0.0103 'International Tables Vol C Tables 4.2.6.8 and 6.1.1.4'
I I -0.4742 1.8119 'International Tables Vol C Tables 4.2.6.8 and 6.1.1.4'
Pb Pb -3.3944 10.1111 'International Tables Vol C Tables 4.2.6.8 and 6.1.1.4'

loop_
_geom_angle_atom_site_label_1
_geom_angle_atom_site_label_2
_geom_angle_atom_site_label_3
_geom_angle
_geom_angle_site_symmetry_1
_geom_angle_site_symmetry_3
C2 F1 C1 74(3) . .
C2 F1 C2 43(5) . 3_565
C1 F1 C2 93(2) . 3_565
F1 C1 F1 119(4) 10_556 .
F1 C1 N1 89.2(19) 10_556 .
F1 C1 N1 89.2(19) . .
F1 C1 C2 139(3) 10_556 .
F1 C1 C2 45(3) . .
N1 C1 C2 58.6(14) . .
F1 C1 C2 45(3) 10_556 10_556
F1 C1 C2 139(3) . 10_556
N1 C1 C2 58.6(14) . 10_556
C2 C1 C2 116(3) . 10_556
C1 N1 C1 120.000(3) . 2_665
C1 N1 C1 120.000(3) . 3_565
C1 N1 C1 120.000(4) 2_665 3_565
C1 N1 C2 63(2) . .
C1 N1 C2 99(3) 2_665 .
C1 N1 C2 107(3) 3_565 .
C1 N1 C2 107(3) . 11_666
C1 N1 C2 63(2) 2_665 11_666
C1 N1 C2 99(3) 3_565 11_666
C2 N1 C2 154(2) . 11_666
C1 N1 C2 107(3) . 2_665
C1 N1 C2 63(2) 2_665 2_665
C1 N1 C2 99(3) 3_565 2_665
C2 N1 C2 47(4) . 2_665
C2 N1 C2 125(5) 11_666 2_665
C1 N1 C2 99(3) . 3_565
C1 N1 C2 107(3) 2_665 3_565
C1 N1 C2 63(2) 3_565 3_565
C2 N1 C2 47(4) . 3_565
C2 N1 C2 154(2) 11_666 3_565
C2 N1 C2 47(4) 2_665 3_565
C1 N1 C2 99(3) . 12_566
C1 N1 C2 107(3) 2_665 12_566
C1 N1 C2 63(2) 3_565 12_566
C2 N1 C2 154(2) . 12_566
C2 N1 C2 47(4) 11_666 12_566
C2 N1 C2 154(2) 2_665 12_566
C2 N1 C2 125(5) 3_565 12_566
C1 N1 C2 63(2) . 10_556
C1 N1 C2 99(3) 2_665 10_556
C1 N1 C2 107(3) 3_565 10_556
C2 N1 C2 125(5) . 10_556
C2 N1 C2 47(4) 11_666 10_556
C2 N1 C2 154(2) 2_665 10_556
C2 N1 C2 154(2) 3_565 10_556
C2 N1 C2 47(4) 12_566 10_556
I1 Pb1 I1 180.0 9_655 3_675
I1 Pb1 I1 93.930(13) 9_655 .
I1 Pb1 I1 86.070(13) 3_675 .
I1 Pb1 I1 93.929(13) 9_655 2_765
I1 Pb1 I1 86.071(13) 3_675 2_765
I1 Pb1 I1 86.070(13) . 2_765
I1 Pb1 I1 86.071(13) 9_655 8_565
I1 Pb1 I1 93.929(13) 3_675 8_565
I1 Pb1 I1 93.930(13) . 8_565
I1 Pb1 I1 180.00(4) 2_765 8_565
I1 Pb1 I1 86.071(13) 9_655 7_775
I1 Pb1 I1 93.929(13) 3_675 7_775
I1 Pb1 I1 180.0 . 7_775
I1 Pb1 I1 93.930(13) 2_765 7_775
I1 Pb1 I1 86.070(13) 8_565 7_775
Pb1 I1 Pb1 75.998(18) 4_775 .
F1 C2 C2 95(9) . 3_565
F1 C2 C2 154(9) . 2_665
C2 C2 C2 60.000(16) 3_565 2_665
F1 C2 N1 100(4) . .
C2 C2 N1 67(2) 3_565 .
C2 C2 N1 67(2) 2_665 .
F1 C2 C1 61(3) . .
C2 C2 C1 111(5) 3_565 .
C2 C2 C1 121(3) 2_665 .
N1 C2 C1 58.3(15) . .
F1 C2 F1 161(6) . 2_665
C2 C2 F1 102(6) 3_565 2_665
C2 C2 F1 42(6) 2_665 2_665
N1 C2 F1 78(3) . 2_665
C1 C2 F1 104(4) . 2_665

loop_
_geom_bond_atom_site_label_1
_geom_bond_atom_site_label_2
_geom_bond_distance
_geom_bond_site_symmetry_2
F1 C2 1.17(8) .
F1 C1 1.427(19) .
F1 C2 1.74(10) 3_565
C1 F1 1.427(19) 10_556
C1 N1 1.505(15) .
C1 C2 1.58(6) .
C1 C2 1.58(6) 10_556
N1 C1 1.505(15) 2_665
N1 C1 1.505(15) 3_565
N1 C2 1.51(2) .
N1 C2 1.51(2) 11_666
N1 C2 1.51(2) 2_665
N1 C2 1.51(2) 3_565
N1 C2 1.51(2) 12_566
N1 C2 1.51(2) 10_556
Pb1 I1 3.2285(7) 9_655
Pb1 I1 3.2285(7) 3_675
Pb1 I1 3.2286(7) .
Pb1 I1 3.2286(7) 2_765
Pb1 I1 3.2286(7) 8_565
Pb1 I1 3.2286(7) 7_775
I1 Pb1 3.2286(7) 4_775
C2 C2 1.20(9) 3_565
C2 C2 1.20(9) 2_665
C2 F1 1.74(10) 2_665
